data_7156506
loop_
_publ_author_name
'Sun, Qi'
'Li, Xin'
'Lin, Qiuhan'
'Lu, Ming'

_publ_section_title
;
 Tetracyclic pyrazine-fused furazans as insensitive energetic materials:
 syntheses, structures, and properties.
;
_journal_issue 43
_journal_name_full 'Organic &amp; biomolecular chemistry'
_journal_page_first 8034
_journal_page_last 8037
_journal_paper_doi 10.1039/c8ob02155d
_journal_volume 16
_journal_year 2018
_chemical_formula_moiety 'C6 H6 N8 O2'
_chemical_formula_sum 'C6 H6 N8 O2'
_chemical_formula_weight 222.19
_space_group_crystal_system orthorhombic
_space_group_IT_number 60
_space_group_name_Hall '-P 2n 2ab'
_space_group_name_H-M_alt 'P b c n'
_symmetry_space_group_name_Hall '-P 2n 2ab'
_symmetry_space_group_name_H-M 'P b c n'
_atom_sites_solution_hydrogens mixed
_audit_creation_method SHELXL-2014/7
_audit_update_record
;
2018-08-30 deposited with the CCDC.
2018-10-11 downloaded from the CCDC.
;
_cell_angle_alpha 90
_cell_angle_beta 90
_cell_angle_gamma 90
_cell_formula_units_Z 4
_cell_length_a 8.0308(12)
_cell_length_b 7.8229(10)
_cell_length_c 12.8172(18)
_cell_measurement_reflns_used 672
_cell_measurement_temperature 174(2)
_cell_measurement_theta_max 25.34
_cell_measurement_theta_min 3.18
_cell_volume 805.23(19)
_computing_structure_refinement 'SHELXL-2014/7 (Sheldrick, 2014)'
_diffrn_ambient_temperature 174(2)
_diffrn_measured_fraction_theta_full 0.995
_diffrn_measured_fraction_theta_max 0.993
_diffrn_measurement_device_type 'PHOTON 100 CMOS detector'
_diffrn_measurement_method 'omega scan'
_diffrn_radiation_type MoK\a
_diffrn_radiation_wavelength 0.71073
_diffrn_reflns_av_R_equivalents 0.0726
_diffrn_reflns_av_unetI/netI 0.0466
_diffrn_reflns_Laue_measured_fraction_full 0.995
_diffrn_reflns_Laue_measured_fraction_max 0.993
_diffrn_reflns_limit_h_max 9
_diffrn_reflns_limit_h_min -6
_diffrn_reflns_limit_k_max 9
_diffrn_reflns_limit_k_min -9
_diffrn_reflns_limit_l_max 15
_diffrn_reflns_limit_l_min -15
_diffrn_reflns_number 3355
_diffrn_reflns_point_group_measured_fraction_full 0.995
_diffrn_reflns_point_group_measured_fraction_max 0.993
_diffrn_reflns_theta_full 25.242
_diffrn_reflns_theta_max 25.346
_diffrn_reflns_theta_min 3.179
_diffrn_source 'fine-focus sealed tube'
_exptl_absorpt_coefficient_mu 0.146
_exptl_absorpt_correction_T_max 0.7452
_exptl_absorpt_correction_T_min 0.6386
_exptl_absorpt_correction_type multi-scan
_exptl_absorpt_process_details 'SADABS (Bruker, 2014)'
_exptl_crystal_density_diffrn 1.833
_exptl_crystal_description block
_exptl_crystal_F_000 456
_exptl_crystal_size_max 0.140
_exptl_crystal_size_mid 0.130
_exptl_crystal_size_min 0.100
_refine_diff_density_max 0.232
_refine_diff_density_min -0.253
_refine_diff_density_rms 0.065
_refine_ls_extinction_method none
_refine_ls_goodness_of_fit_ref 1.043
_refine_ls_hydrogen_treatment mixed
_refine_ls_matrix_type full
_refine_ls_number_parameters 79
_refine_ls_number_reflns 738
_refine_ls_number_restraints 0
_refine_ls_restrained_S_all 1.043
_refine_ls_R_factor_all 0.0915
_refine_ls_R_factor_gt 0.0485
_refine_ls_shift/su_max 0.000
_refine_ls_shift/su_mean 0.000
_refine_ls_structure_factor_coef Fsqd
_refine_ls_weighting_details 'w=1/[\s^2^(Fo^2^)+(0.0416P)^2^+0.5561P] where P=(Fo^2^+2Fc^2^)/3'
_refine_ls_weighting_scheme calc
_refine_ls_wR_factor_gt 0.0948
_refine_ls_wR_factor_ref 0.1114
_reflns_Friedel_coverage 0.000
_reflns_number_gt 490
_reflns_number_total 738
_reflns_threshold_expression 'I > 2\s(I)'
_cod_data_source_file c8ob02155d2.cif
_cod_data_source_block 1
_cod_depositor_comments 'Adding full bibliography for 7156506--7156508.cif.'
_cod_database_code 7156506
_shelx_shelxl_version_number 2014/7
_shelx_space_group_comment
;
The symmetry employed for this shelxl refinement is uniquely defined
by the following loop, which should always be used as a source of
symmetry information in preference to the above space-group names.
They are only intended as comments.
;
_shelx_estimated_absorpt_t_min 0.980
_shelx_estimated_absorpt_t_max 0.986

loop_
_space_group_symop_operation_xyz
'x, y, z'
'-x+1/2, -y+1/2, z+1/2'
'-x, y, -z+1/2'
'x+1/2, -y+1/2, -z'
'-x, -y, -z'
'x-1/2, y-1/2, -z-1/2'
'x, -y, z-1/2'
'-x-1/2, y-1/2, z'

loop_
_atom_site_label
_atom_site_type_symbol
_atom_site_fract_x
_atom_site_fract_y
_atom_site_fract_z
_atom_site_U_iso_or_equiv
_atom_site_adp_type
_atom_site_occupancy
_atom_site_site_symmetry_order
_atom_site_calc_flag
_atom_site_refinement_flags_posn
_atom_site_refinement_flags_adp
C1 C 0.5607(3) 0.1955(3) 0.29710(18) 0.0218(6) Uani 1 1 d . .
H1 H 0.5405 0.0904 0.3397 0.026 Uiso 1 1 calc R U
C2 C 0.7676(4) 0.2811(3) 0.1740(2) 0.0262(7) Uani 1 1 d . .
C3 C 0.6402(4) 0.3536(3) 0.1095(2) 0.0267(7) Uani 1 1 d . .
N1 N 0.5236(3) 0.3471(3) 0.36163(16) 0.0276(6) Uani 1 1 d . .
H1A H 0.593(4) 0.373(4) 0.411(2) 0.033 Uiso 1 1 d . U
N2 N 0.7299(3) 0.1951(3) 0.26236(19) 0.0309(6) Uani 1 1 d . .
H2A H 0.806(4) 0.176(4) 0.305(2) 0.037 Uiso 1 1 d . U
N3 N 0.7068(4) 0.4235(3) 0.02763(18) 0.0432(8) Uani 1 1 d . .
N4 N 0.9129(3) 0.3045(3) 0.13296(19) 0.0421(8) Uani 1 1 d . .
O1 O 0.8789(3) 0.3967(3) 0.04052(17) 0.0542(8) Uani 1 1 d . .

loop_
_atom_site_aniso_label
_atom_site_aniso_U_11
_atom_site_aniso_U_22
_atom_site_aniso_U_33
_atom_site_aniso_U_23
_atom_site_aniso_U_13
_atom_site_aniso_U_12
C1 0.0205(16) 0.0224(13) 0.0227(13) 0.0020(11) 0.0012(11) 0.0004(13)
C2 0.0271(19) 0.0223(13) 0.0292(14) -0.0087(12) 0.0081(14) -0.0059(12)
C3 0.0401(19) 0.0213(13) 0.0188(12) -0.0061(12) 0.0063(13) -0.0076(13)
N1 0.0339(17) 0.0326(13) 0.0164(11) -0.0042(10) -0.0047(10) -0.0016(12)
N2 0.0198(15) 0.0380(14) 0.0351(14) 0.0068(12) -0.0037(11) -0.0003(12)
N3 0.059(2) 0.0456(16) 0.0251(13) -0.0038(12) 0.0097(13) -0.0219(14)
N4 0.0354(18) 0.0470(16) 0.0438(15) -0.0188(13) 0.0184(13) -0.0194(13)
O1 0.063(2) 0.0618(16) 0.0375(12) -0.0147(12) 0.0272(12) -0.0364(13)

loop_
_atom_type_symbol
_atom_type_description
_atom_type_scat_dispersion_real
_atom_type_scat_dispersion_imag
_atom_type_scat_source
C C 0.0033 0.0016 'International Tables Vol C Tables 4.2.6.8 and 6.1.1.4'
H H 0.0000 0.0000 'International Tables Vol C Tables 4.2.6.8 and 6.1.1.4'
N N 0.0061 0.0033 'International Tables Vol C Tables 4.2.6.8 and 6.1.1.4'
O O 0.0106 0.0060 'International Tables Vol C Tables 4.2.6.8 and 6.1.1.4'

loop_
_geom_angle_atom_site_label_1
_geom_angle_atom_site_label_2
_geom_angle_atom_site_label_3
_geom_angle
_geom_angle_site_symmetry_1
_geom_angle_site_symmetry_3
N2 C1 N1 111.6(2) . .
N2 C1 C1 110.8(3) . 3_655
N1 C1 C1 108.00(18) . 3_655
N2 C1 H1 108.8 . .
N1 C1 H1 108.8 . .
C1 C1 H1 108.8 3_655 .
N4 C2 N2 127.8(3) . .
N4 C2 C3 110.7(3) . .
N2 C2 C3 121.4(3) . .
N3 C3 N1 129.1(3) . 3_655
N3 C3 C2 109.8(3) . .
N1 C3 C2 121.1(2) 3_655 .
C3 N1 C1 112.1(2) 3_655 .
C3 N1 H1A 114.3(19) 3_655 .
C1 N1 H1A 118(2) . .
C2 N2 C1 118.2(2) . .
C2 N2 H2A 119(2) . .
C1 N2 H2A 119(2) . .
C3 N3 O1 104.3(3) . .
C2 N4 O1 103.8(3) . .
N3 O1 N4 111.3(2) . .

loop_
_geom_bond_atom_site_label_1
_geom_bond_atom_site_label_2
_geom_bond_distance
_geom_bond_site_symmetry_2
C1 N2 1.429(4) .
C1 N1 1.476(3) .
C1 C1 1.552(5) 3_655
C1 H1 1.0000 .
C2 N4 1.293(4) .
C2 N2 1.352(3) .
C2 C3 1.433(4) .
C3 N3 1.298(4) .
C3 N1 1.367(4) 3_655
N1 C3 1.367(4) 3_655
N1 H1A 0.86(3) .
N2 H2A 0.84(3) .
N3 O1 1.408(4) .
N4 O1 1.414(3) .
